data_7248057
loop_
_publ_author_name
'Shishkina, Svitlana V.'
'Shaposhnyk, Anna M.'
'Dyakonenko, Viktoriya V.'
'Shyshkina, Mariia O.'
'Kovalenko, Sergiy M.'

_publ_section_title
;
 Use of quantum chemical methods to study concomitant polymorphs of a new
 benzimidazole-1,2,3-triazole hybrid compound
;
_journal_issue 10
_journal_name_full CrystEngComm
_journal_page_first 1481
_journal_page_last 1493
_journal_paper_doi 10.1039/D3CE01152F
_journal_volume 26
_journal_year 2024
_chemical_formula_moiety 'C16 H14 N6 O'
_chemical_formula_sum 'C16 H14 N6 O'
_chemical_formula_weight 306.33
_space_group_crystal_system monoclinic
_space_group_IT_number 14
_space_group_name_Hall '-P 2ybc'
_space_group_name_H-M_alt 'P 1 21/c 1'
_atom_sites_solution_hydrogens mixed
_audit_creation_date 2023-10-22
_audit_creation_method
;
Olex2 1.5
(compiled 2023.08.24 svn.re1ec1418 for OlexSys, GUI svn.r6817)
;
_audit_update_record
;
2023-11-10 deposited with the CCDC.	2024-01-30 downloaded from the CCDC.
;
_cell_angle_alpha 90
_cell_angle_beta 94.015(5)
_cell_angle_gamma 90
_cell_formula_units_Z 4
_cell_length_a 6.6228(4)
_cell_length_b 10.0408(8)
_cell_length_c 22.0134(16)
_cell_measurement_reflns_used 1066
_cell_measurement_temperature 293(2)
_cell_measurement_theta_max 21.3960
_cell_measurement_theta_min 3.4390
_cell_volume 1460.26(18)
_computing_cell_refinement 'CrysAlisPro 1.171.39.46 (Rigaku OD, 2018)'
_computing_data_collection 'CrysAlisPro 1.171.39.46 (Rigaku OD, 2018)'
_computing_data_reduction 'CrysAlisPro 1.171.39.46 (Rigaku OD, 2018)'
_computing_molecular_graphics 'Olex2 1.5 (Dolomanov et al., 2009)'
_computing_publication_material 'Olex2 1.5 (Dolomanov et al., 2009)'
_computing_structure_refinement 'SHELXL 2016/6 (Sheldrick, 2015)'
_computing_structure_solution 'SHELXS-97 (Sheldrick, 2008)'
_diffrn_ambient_temperature 293.15
_diffrn_detector 'CCD plate'
_diffrn_detector_area_resol_mean 16.1827
_diffrn_detector_type Sapphire3
_diffrn_measured_fraction_theta_full 0.998
_diffrn_measured_fraction_theta_max 0.998
_diffrn_measurement_details
;
List of Runs (angles in degrees, time in seconds):

  # Type    Start    End  Width  t~exp~   \w     \q     \k     \f   Frames
#--------------------------------------------------------------------------
  1  \w    -49.00  43.00   1.00   50.00    --   18.92 -67.00-136.00   92
  2  \w     -5.00  87.00   1.00   50.00    --   18.92  67.00  -2.00   92
  3  \w    -11.00  19.00   1.00   50.00    --  -17.67 -99.00 120.00   30
  4  \w     -6.00  19.00   1.00   50.00    --  -17.67 -99.00   0.00   25
  5  \w     43.00  69.00   1.00   50.00    --   18.92 178.00 -90.00   26
  6  \w     -6.00  91.00   1.00   50.00    --   18.92  37.00 150.00   97
;
_diffrn_measurement_device 'four-circle diffractometer'
_diffrn_measurement_device_type 'Xcalibur, Sapphire3'
_diffrn_measurement_method '\w scans'
_diffrn_orient_matrix_type 'CrysAlisPro convention (1999,Acta A55,543-557)'
_diffrn_orient_matrix_UB_11 -0.0391689000
_diffrn_orient_matrix_UB_12 0.0632534000
_diffrn_orient_matrix_UB_13 -0.0090698000
_diffrn_orient_matrix_UB_21 -0.0675038000
_diffrn_orient_matrix_UB_22 -0.0023416000
_diffrn_orient_matrix_UB_23 0.0236129000
_diffrn_orient_matrix_UB_31 0.0737176000
_diffrn_orient_matrix_UB_32 0.0313850000
_diffrn_orient_matrix_UB_33 0.0200836000
_diffrn_radiation_monochromator graphite
_diffrn_radiation_probe x-ray
_diffrn_radiation_type 'Mo K\a'
_diffrn_radiation_wavelength 0.71073
_diffrn_reflns_av_R_equivalents 0.0868
_diffrn_reflns_av_unetI/netI 0.0717
_diffrn_reflns_Laue_measured_fraction_full 0.998
_diffrn_reflns_Laue_measured_fraction_max 0.998
_diffrn_reflns_limit_h_max 7
_diffrn_reflns_limit_h_min -6
_diffrn_reflns_limit_k_max 9
_diffrn_reflns_limit_k_min -11
_diffrn_reflns_limit_l_max 22
_diffrn_reflns_limit_l_min -26
_diffrn_reflns_number 8883
_diffrn_reflns_point_group_measured_fraction_full 0.998
_diffrn_reflns_point_group_measured_fraction_max 0.998
_diffrn_reflns_theta_full 24.986
_diffrn_reflns_theta_max 24.986
_diffrn_reflns_theta_min 3.083
_diffrn_source 'fine-focus sealed X-ray tube'
_diffrn_source_type 'Enhance (Mo) X-ray Source'
_exptl_absorpt_coefficient_mu 0.094
_exptl_absorpt_correction_T_max 1.00000
_exptl_absorpt_correction_T_min 0.11792
_exptl_absorpt_correction_type multi-scan
_exptl_absorpt_process_details
;
CrysAlisPro 1.171.39.46 (Rigaku Oxford Diffraction, 2018)
Empirical absorption correction using spherical harmonics,
 implemented in SCALE3 ABSPACK scaling algorithm.
;
_exptl_crystal_colour colourless
_exptl_crystal_colour_primary colourless
_exptl_crystal_density_diffrn 1.393
_exptl_crystal_density_method 'not measured'
_exptl_crystal_description plate
_exptl_crystal_F_000 640
_exptl_crystal_size_max 0.15
_exptl_crystal_size_mid 0.13
_exptl_crystal_size_min 0.05
_refine_diff_density_max 0.210
_refine_diff_density_min -0.175
_refine_diff_density_rms 0.043
_refine_ls_extinction_coef 0.010(3)
_refine_ls_extinction_expression Fc^*^=kFc[1+0.001xFc^2^\l^3^/sin(2\q)]^-1/4^
_refine_ls_extinction_method 'SHELXL-2016/6 (Sheldrick 2016)'
_refine_ls_goodness_of_fit_ref 1.078
_refine_ls_hydrogen_treatment mixed
_refine_ls_matrix_type full
_refine_ls_number_parameters 222
_refine_ls_number_reflns 2566
_refine_ls_number_restraints 0
_refine_ls_restrained_S_all 1.078
_refine_ls_R_factor_all 0.1003
_refine_ls_R_factor_gt 0.0652
_refine_ls_shift/su_max 0.000
_refine_ls_shift/su_mean 0.000
_refine_ls_structure_factor_coef Fsqd
_refine_ls_weighting_details 'w=1/[\s^2^(Fo^2^)+(0.0599P)^2^+0.4751P] where P=(Fo^2^+2Fc^2^)/3'
_refine_ls_weighting_scheme calc
_refine_ls_wR_factor_gt 0.1654
_refine_ls_wR_factor_ref 0.1913
_reflns_Friedel_coverage 0.000
_reflns_number_gt 1604
_reflns_number_total 2566
_reflns_threshold_expression 'I > 2\s(I)'
_cod_data_source_file d3ce01152f2.cif
_cod_data_source_block 1m
_cod_depositor_comments 'Adding full bibliography for 7248057--7248058.cif.'
_cod_original_cell_volume 1460.25(18)
_cod_database_code 7248057
_shelx_shelxl_version_number 2016/6
_chemical_oxdiff_formula 'C16 H14 N6 O'
_shelx_space_group_comment
;
The symmetry employed for this shelxl refinement is uniquely defined
by the following loop, which should always be used as a source of
symmetry information in preference to the above space-group names.
They are only intended as comments.
;
_shelx_estimated_absorpt_t_max 0.995
_shelx_estimated_absorpt_t_min 0.986
_olex2_refinement_description
;
1. Fixed Uiso
 At 1.2 times of:
  All C(H) groups
 At 1.5 times of:
  All C(H,H,H) groups
2.a Aromatic/amide H refined with riding coordinates:
 C2(H2A), C3(H3), C4(H4), C5(H5), C11(H11), C12(H12), C13(H13), C14(H14)
2.b Idealised Me refined as rotating group:
 C16(H16A,H16B,H16C)
;
_olex2_submission_special_instructions 'No special instructions were received'
_oxdiff_exptl_absorpt_empirical_details
;
Empirical correction (ABSPACK) includes:
- Absorption correction using spherical harmonics
- Frame scaling
- Detector area scaling
;
_oxdiff_exptl_absorpt_empirical_full_max 3.951
_oxdiff_exptl_absorpt_empirical_full_min 0.501

loop_
_space_group_symop_operation_xyz
'x, y, z'
'-x, y+1/2, -z+1/2'
'-x, -y, -z'
'x, -y-1/2, z-1/2'

loop_
_atom_site_label
_atom_site_type_symbol
_atom_site_fract_x
_atom_site_fract_y
_atom_site_fract_z
_atom_site_U_iso_or_equiv
_atom_site_adp_type
_atom_site_occupancy
_atom_site_site_symmetry_order
_atom_site_calc_flag
_atom_site_refinement_flags_posn
_atom_site_refinement_flags_adp
_atom_site_refinement_flags_occupancy
_atom_site_disorder_assembly
_atom_site_disorder_group
O1 O 0.6813(5) 0.6165(3) 0.31480(12) 0.0856(9) Uani 1 1 d . . . . .
N1 N 0.5428(4) 0.7590(3) 0.54028(13) 0.0630(8) Uani 1 1 d . . . . .
N2 N 0.7293(5) 0.9460(3) 0.54690(12) 0.0592(8) Uani 1 1 d . . . . .
H2 H 0.825(5) 1.012(4) 0.5376(14) 0.066(10) Uiso 1 1 d . . . . .
N3 N 1.0093(5) 0.8144(3) 0.46156(13) 0.0662(8) Uani 1 1 d . . . . .
N4 N 1.0808(5) 0.7367(3) 0.42001(14) 0.0686(9) Uani 1 1 d . . . . .
N5 N 0.9464(5) 0.6320(3) 0.41206(13) 0.0634(8) Uani 1 1 d . . . . .
N6 N 0.6384(7) 0.5601(4) 0.4531(2) 0.0892(13) Uani 1 1 d . . . . .
H6A H 0.637(7) 0.497(5) 0.433(2) 0.098(17) Uiso 1 1 d . . . . .
H6B H 0.530(8) 0.585(5) 0.477(2) 0.126(19) Uiso 1 1 d . . . . .
C1 C 0.4532(5) 0.8502(4) 0.57744(15) 0.0594(9) Uani 1 1 d . . . . .
C2 C 0.2751(6) 0.8394(4) 0.60697(17) 0.0692(10) Uani 1 1 d . . . . .
H2A H 0.198022 0.761917 0.604424 0.083 Uiso 1 1 calc R U . . .
C3 C 0.2166(6) 0.9471(4) 0.64002(17) 0.0730(11) Uani 1 1 d . . . . .
H3 H 0.098054 0.942141 0.660184 0.088 Uiso 1 1 calc R U . . .
C4 C 0.3314(6) 1.0635(4) 0.64396(17) 0.0700(11) Uani 1 1 d . . . . .
H4 H 0.286789 1.134531 0.666607 0.084 Uiso 1 1 calc R U . . .
C5 C 0.5082(6) 1.0767(4) 0.61547(16) 0.0650(10) Uani 1 1 d . . . . .
H5 H 0.584740 1.154421 0.618362 0.078 Uiso 1 1 calc R U . . .
C6 C 0.5664(5) 0.9679(4) 0.58219(14) 0.0565(9) Uani 1 1 d . . . . .
C7 C 0.7063(5) 0.8219(4) 0.52240(15) 0.0567(9) Uani 1 1 d . . . . .
C8 C 0.8355(5) 0.7632(3) 0.48075(15) 0.0575(9) Uani 1 1 d . . . . .
C9 C 0.7920(6) 0.6465(4) 0.44883(15) 0.0613(9) Uani 1 1 d . . . . .
C10 C 0.9722(6) 0.5322(4) 0.36711(15) 0.0603(9) Uani 1 1 d . . . . .
C11 C 1.1325(6) 0.4441(4) 0.37440(19) 0.0749(11) Uani 1 1 d . . . . .
H11 H 1.222874 0.448610 0.408641 0.090 Uiso 1 1 calc R U . . .
C12 C 1.1565(7) 0.3488(5) 0.3298(2) 0.0890(13) Uani 1 1 d . . . . .
H12 H 1.264562 0.289507 0.333629 0.107 Uiso 1 1 calc R U . . .
C13 C 1.0216(8) 0.3423(5) 0.2805(2) 0.0845(13) Uani 1 1 d . . . . .
H13 H 1.039284 0.278096 0.250859 0.101 Uiso 1 1 calc R U . . .
C14 C 0.8600(7) 0.4277(4) 0.27300(18) 0.0796(12) Uani 1 1 d . . . . .
H14 H 0.768457 0.420464 0.239148 0.096 Uiso 1 1 calc R U . . .
C15 C 0.8347(6) 0.5255(4) 0.31685(16) 0.0656(10) Uani 1 1 d . . . . .
C16 C 0.5234(7) 0.6059(5) 0.2685(2) 0.0974(15) Uani 1 1 d . . . . .
H16A H 0.574671 0.626609 0.229859 0.146 Uiso 1 1 calc R U . . .
H16B H 0.417282 0.667229 0.276514 0.146 Uiso 1 1 calc R U . . .
H16C H 0.470980 0.516758 0.267581 0.146 Uiso 1 1 calc R U . . .

loop_
_atom_site_aniso_label
_atom_site_aniso_U_11
_atom_site_aniso_U_22
_atom_site_aniso_U_33
_atom_site_aniso_U_23
_atom_site_aniso_U_13
_atom_site_aniso_U_12
O1 0.101(2) 0.0666(19) 0.0848(19) -0.0106(14) -0.0212(15) 0.0082(17)
N1 0.069(2) 0.055(2) 0.0652(19) -0.0028(14) 0.0056(14) -0.0107(16)
N2 0.0641(19) 0.0480(19) 0.0651(19) -0.0032(13) 0.0022(14) -0.0109(15)
N3 0.0648(19) 0.060(2) 0.074(2) -0.0074(15) 0.0042(14) -0.0117(16)
N4 0.067(2) 0.064(2) 0.075(2) -0.0110(16) 0.0067(15) -0.0149(17)
N5 0.069(2) 0.057(2) 0.0639(18) -0.0084(14) 0.0065(14) -0.0153(16)
N6 0.099(3) 0.071(3) 0.102(3) -0.029(2) 0.035(2) -0.043(2)
C1 0.066(2) 0.052(2) 0.059(2) 0.0003(16) -0.0025(16) -0.0032(18)
C2 0.070(2) 0.061(3) 0.077(3) 0.0011(19) 0.0055(19) -0.012(2)
C3 0.070(3) 0.071(3) 0.079(3) 0.002(2) 0.0101(19) 0.002(2)
C4 0.075(3) 0.061(3) 0.073(2) 0.0002(18) 0.0037(19) 0.007(2)
C5 0.074(2) 0.052(2) 0.067(2) -0.0008(17) -0.0033(18) -0.0026(19)
C6 0.063(2) 0.051(2) 0.055(2) 0.0001(15) -0.0019(15) -0.0038(17)
C7 0.062(2) 0.052(2) 0.055(2) -0.0008(15) -0.0037(15) -0.0115(18)
C8 0.064(2) 0.051(2) 0.057(2) -0.0003(15) 0.0000(15) -0.0127(17)
C9 0.069(2) 0.054(2) 0.061(2) -0.0030(16) 0.0062(17) -0.0143(19)
C10 0.071(2) 0.054(2) 0.057(2) -0.0038(16) 0.0075(16) -0.0106(19)
C11 0.071(3) 0.072(3) 0.084(3) -0.001(2) 0.013(2) 0.000(2)
C12 0.086(3) 0.075(3) 0.108(4) 0.000(3) 0.025(3) 0.010(2)
C13 0.104(4) 0.072(3) 0.080(3) -0.012(2) 0.025(3) 0.002(3)
C14 0.104(3) 0.064(3) 0.070(3) -0.0072(19) 0.003(2) -0.013(3)
C15 0.080(3) 0.049(2) 0.068(2) -0.0004(17) 0.0053(18) -0.003(2)
C16 0.092(3) 0.095(4) 0.101(3) 0.004(3) -0.025(3) -0.005(3)

loop_
_atom_type_symbol
_atom_type_description
_atom_type_scat_dispersion_real
_atom_type_scat_dispersion_imag
_atom_type_scat_source
C C 0.0033 0.0016 'International Tables Vol C Tables 4.2.6.8 and 6.1.1.4'
H H 0.0000 0.0000 'International Tables Vol C Tables 4.2.6.8 and 6.1.1.4'
N N 0.0061 0.0033 'International Tables Vol C Tables 4.2.6.8 and 6.1.1.4'
O O 0.0106 0.0060 'International Tables Vol C Tables 4.2.6.8 and 6.1.1.4'

loop_
_geom_angle_atom_site_label_1
_geom_angle_atom_site_label_2
_geom_angle_atom_site_label_3
_geom_angle
_geom_angle_site_symmetry_1
_geom_angle_site_symmetry_3
_geom_angle_publ_flag
C15 O1 C16 119.0(3) . . ?
C7 N1 C1 104.5(3) . . ?
C6 N2 H2 124(2) . . ?
C7 N2 H2 128(2) . . ?
C7 N2 C6 107.2(3) . . ?
N4 N3 C8 110.3(3) . . ?
N3 N4 N5 106.2(3) . . ?
N4 N5 C10 121.0(3) . . ?
C9 N5 N4 110.5(3) . . ?
C9 N5 C10 128.4(3) . . ?
H6A N6 H6B 124(5) . . ?
C9 N6 H6A 118(4) . . ?
C9 N6 H6B 118(3) . . ?
N1 C1 C2 129.5(3) . . ?
N1 C1 C6 110.6(3) . . ?
C2 C1 C6 119.9(3) . . ?
C1 C2 H2A 121.1 . . ?
C3 C2 C1 117.8(4) . . ?
C3 C2 H2A 121.1 . . ?
C2 C3 H3 119.3 . . ?
C2 C3 C4 121.4(4) . . ?
C4 C3 H3 119.3 . . ?
C3 C4 H4 119.0 . . ?
C5 C4 C3 122.1(4) . . ?
C5 C4 H4 119.0 . . ?
C4 C5 H5 121.9 . . ?
C4 C5 C6 116.3(4) . . ?
C6 C5 H5 121.9 . . ?
N2 C6 C1 104.9(3) . . ?
C5 C6 N2 132.5(3) . . ?
C5 C6 C1 122.6(3) . . ?
N1 C7 N2 112.7(3) . . ?
N1 C7 C8 122.0(3) . . ?
N2 C7 C8 125.3(3) . . ?
N3 C8 C7 127.2(3) . . ?
N3 C8 C9 108.3(3) . . ?
C9 C8 C7 124.3(3) . . ?
N5 C9 C8 104.7(3) . . ?
N6 C9 N5 125.4(4) . . ?
N6 C9 C8 129.9(4) . . ?
C11 C10 N5 119.8(3) . . ?
C11 C10 C15 121.2(3) . . ?
C15 C10 N5 119.0(3) . . ?
C10 C11 H11 120.5 . . ?
C10 C11 C12 118.9(4) . . ?
C12 C11 H11 120.5 . . ?
C11 C12 H12 120.1 . . ?
C13 C12 C11 119.8(4) . . ?
C13 C12 H12 120.1 . . ?
C12 C13 H13 119.0 . . ?
C12 C13 C14 122.0(4) . . ?
C14 C13 H13 119.0 . . ?
C13 C14 H14 120.4 . . ?
C13 C14 C15 119.2(4) . . ?
C15 C14 H14 120.4 . . ?
O1 C15 C10 116.1(3) . . ?
O1 C15 C14 125.0(4) . . ?
C10 C15 C14 118.9(4) . . ?
O1 C16 H16A 109.5 . . ?
O1 C16 H16B 109.5 . . ?
O1 C16 H16C 109.5 . . ?
H16A C16 H16B 109.5 . . ?
H16A C16 H16C 109.5 . . ?
H16B C16 H16C 109.5 . . ?

loop_
_geom_bond_atom_site_label_1
_geom_bond_atom_site_label_2
_geom_bond_distance
_geom_bond_site_symmetry_2
_geom_bond_publ_flag
O1 C15 1.365(4) . ?
O1 C16 1.412(4) . ?
N1 C1 1.388(4) . ?
N1 C7 1.336(4) . ?
N2 H2 0.95(4) . ?
N2 C6 1.390(4) . ?
N2 C7 1.362(4) . ?
N3 N4 1.315(4) . ?
N3 C8 1.355(4) . ?
N4 N5 1.381(4) . ?
N5 C9 1.355(4) . ?
N5 C10 1.427(4) . ?
N6 H6A 0.77(5) . ?
N6 H6B 0.96(5) . ?
N6 C9 1.345(5) . ?
C1 C2 1.391(5) . ?
C1 C6 1.399(5) . ?
C2 H2A 0.9300 . ?
C2 C3 1.374(5) . ?
C3 H3 0.9300 . ?
C3 C4 1.394(5) . ?
C4 H4 0.9300 . ?
C4 C5 1.373(5) . ?
C5 H5 0.9300 . ?
C5 C6 1.385(5) . ?
C7 C8 1.425(5) . ?
C8 C9 1.386(5) . ?
C10 C11 1.383(5) . ?
C10 C15 1.385(5) . ?
C11 H11 0.9300 . ?
C11 C12 1.389(6) . ?
C12 H12 0.9300 . ?
C12 C13 1.358(6) . ?
C13 H13 0.9300 . ?
C13 C14 1.372(6) . ?
C14 H14 0.9300 . ?
C14 C15 1.395(5) . ?
C16 H16A 0.9600 . ?
C16 H16B 0.9600 . ?
C16 H16C 0.9600 . ?

loop_
_geom_torsion_atom_site_label_1
_geom_torsion_atom_site_label_2
_geom_torsion_atom_site_label_3
_geom_torsion_atom_site_label_4
_geom_torsion
_geom_torsion_site_symmetry_1
_geom_torsion_site_symmetry_2
_geom_torsion_site_symmetry_3
_geom_torsion_site_symmetry_4
_geom_torsion_publ_flag
N1 C1 C2 C3 -178.2(3) . . . . ?
N1 C1 C6 N2 -0.2(4) . . . . ?
N1 C1 C6 C5 178.5(3) . . . . ?
N1 C7 C8 N3 -176.8(3) . . . . ?
N1 C7 C8 C9 9.1(6) . . . . ?
N2 C7 C8 N3 5.1(6) . . . . ?
N2 C7 C8 C9 -169.0(3) . . . . ?
N3 N4 N5 C9 0.2(4) . . . . ?
N3 N4 N5 C10 176.3(3) . . . . ?
N3 C8 C9 N5 1.0(4) . . . . ?
N3 C8 C9 N6 178.5(4) . . . . ?
N4 N3 C8 C7 -175.7(3) . . . . ?
N4 N3 C8 C9 -0.9(4) . . . . ?
N4 N5 C9 N6 -178.4(4) . . . . ?
N4 N5 C9 C8 -0.7(4) . . . . ?
N4 N5 C10 C11 69.0(5) . . . . ?
N4 N5 C10 C15 -111.2(4) . . . . ?
N5 C10 C11 C12 -179.2(3) . . . . ?
N5 C10 C15 O1 -0.6(5) . . . . ?
N5 C10 C15 C14 -179.9(3) . . . . ?
C1 N1 C7 N2 1.5(4) . . . . ?
C1 N1 C7 C8 -176.9(3) . . . . ?
C1 C2 C3 C4 0.0(6) . . . . ?
C2 C1 C6 N2 -178.9(3) . . . . ?
C2 C1 C6 C5 -0.1(5) . . . . ?
C2 C3 C4 C5 -0.3(6) . . . . ?
C3 C4 C5 C6 0.3(5) . . . . ?
C4 C5 C6 N2 178.2(3) . . . . ?
C4 C5 C6 C1 -0.1(5) . . . . ?
C6 N2 C7 N1 -1.7(4) . . . . ?
C6 N2 C7 C8 176.6(3) . . . . ?
C6 C1 C2 C3 0.2(5) . . . . ?
C7 N1 C1 C2 177.7(4) . . . . ?
C7 N1 C1 C6 -0.7(4) . . . . ?
C7 N2 C6 C1 1.1(4) . . . . ?
C7 N2 C6 C5 -177.4(4) . . . . ?
C7 C8 C9 N5 176.0(3) . . . . ?
C7 C8 C9 N6 -6.4(7) . . . . ?
C8 N3 N4 N5 0.4(4) . . . . ?
C9 N5 C10 C11 -115.7(4) . . . . ?
C9 N5 C10 C15 64.1(5) . . . . ?
C10 N5 C9 N6 5.9(6) . . . . ?
C10 N5 C9 C8 -176.4(3) . . . . ?
C10 C11 C12 C13 -0.9(6) . . . . ?
C11 C10 C15 O1 179.2(3) . . . . ?
C11 C10 C15 C14 -0.1(6) . . . . ?
C11 C12 C13 C14 -0.1(7) . . . . ?
C12 C13 C14 C15 1.0(7) . . . . ?
C13 C14 C15 O1 179.8(4) . . . . ?
C13 C14 C15 C10 -0.9(6) . . . . ?
C15 C10 C11 C12 1.0(6) . . . . ?
C16 O1 C15 C10 -173.0(4) . . . . ?
C16 O1 C15 C14 6.3(6) . . . . ?
